data_2231742
loop_
_publ_author_name
'Al-Youbi, Abdulrahman O.'
'Asiri, Abdullah M.'
'Faidallah, Hassan M.'
'Ng, Seik Weng'

_publ_section_title
;
 2,7-Dimethyl-1,3-thiazolo[4,5-<i>d</i>]pyridazin-4(5<i>H</i>)-one
;
_journal_coeditor_code XU5288
_journal_issue 9
_journal_name_full 'Acta Crystallographica Section E'
_journal_page_first o2467
_journal_paper_doi 10.1107/S1600536811034192
_journal_volume 67
_journal_year 2011
_chemical_formula_iupac 'C7 H7 N3 O S'
_chemical_formula_moiety 'C7 H7 N3 O S'
_chemical_formula_sum 'C7 H7 N3 O S'
_chemical_formula_weight 181.22
_chemical_name_systematic
;
2,7-Dimethyl-1,3-thiazolo[4,5-<i>d</i>]pyridazin-4(5<i>H</i>)-one
;
_space_group_IT_number 2
_symmetry_cell_setting triclinic
_symmetry_space_group_name_Hall '-P 1'
_symmetry_space_group_name_H-M 'P -1'
_atom_sites_solution_hydrogens geom
_atom_sites_solution_primary direct
_atom_sites_solution_secondary difmap
_audit_creation_method SHELXL-97
_cell_angle_alpha 71.002(6)
_cell_angle_beta 75.845(5)
_cell_angle_gamma 85.570(5)
_cell_formula_units_Z 2
_cell_length_a 6.9262(4)
_cell_length_b 7.0540(4)
_cell_length_c 8.8079(6)
_cell_measurement_reflns_used 1965
_cell_measurement_temperature 100(2)
_cell_measurement_theta_max 74.23
_cell_measurement_theta_min 6.63
_cell_volume 394.54(4)
_computing_cell_refinement 'CrysAlis PRO  (Agilent, 2010)'
_computing_data_collection 'CrysAlis PRO  (Agilent, 2010)'
_computing_data_reduction 'CrysAlis PRO  (Agilent, 2010)'
_computing_molecular_graphics 'X-SEED (Barbour, 2001)'
_computing_publication_material 'publCIF (Westrip, 2010)'
_computing_structure_refinement 'SHELXL97 (Sheldrick, 2008)'
_computing_structure_solution 'SHELXS97 (Sheldrick, 2008)'
_diffrn_ambient_temperature 100(2)
_diffrn_detector_area_resol_mean 10.4041
_diffrn_measured_fraction_theta_full 0.955
_diffrn_measured_fraction_theta_max 0.955
_diffrn_measurement_device_type 'Agilent Technologies SuperNova Dual diffractometer with Atlas detector'
_diffrn_measurement_method '\w scan'
_diffrn_radiation_monochromator Mirror
_diffrn_radiation_source 'SuperNova (Cu) X-ray Source'
_diffrn_radiation_type CuK\a
_diffrn_radiation_wavelength 1.54184
_diffrn_reflns_av_R_equivalents 0.0118
_diffrn_reflns_av_sigmaI/netI 0.0118
_diffrn_reflns_limit_h_max 7
_diffrn_reflns_limit_h_min -8
_diffrn_reflns_limit_k_max 4
_diffrn_reflns_limit_k_min -8
_diffrn_reflns_limit_l_max 10
_diffrn_reflns_limit_l_min -10
_diffrn_reflns_number 2363
_diffrn_reflns_theta_full 74.40
_diffrn_reflns_theta_max 74.40
_diffrn_reflns_theta_min 6.64
_diffrn_standards_decay_% 0
_diffrn_standards_interval_count 0
_diffrn_standards_interval_time 0
_diffrn_standards_number 0
_exptl_absorpt_coefficient_mu 3.258
_exptl_absorpt_correction_T_max 0.5619
_exptl_absorpt_correction_T_min 0.4415
_exptl_absorpt_correction_type multi-scan
_exptl_absorpt_process_details '(CrysAlis PRO; Agilent, 2010)'
_exptl_crystal_colour colorless
_exptl_crystal_density_diffrn 1.525
_exptl_crystal_density_method 'not measured'
_exptl_crystal_description prism
_exptl_crystal_F_000 188
_exptl_crystal_size_max 0.30
_exptl_crystal_size_mid 0.25
_exptl_crystal_size_min 0.20
_refine_diff_density_max 0.406
_refine_diff_density_min -0.301
_refine_ls_extinction_method none
_refine_ls_goodness_of_fit_ref 1.051
_refine_ls_hydrogen_treatment mixed
_refine_ls_matrix_type full
_refine_ls_number_parameters 115
_refine_ls_number_reflns 1539
_refine_ls_number_restraints 0
_refine_ls_restrained_S_all 1.051
_refine_ls_R_factor_all 0.0296
_refine_ls_R_factor_gt 0.0294
_refine_ls_shift/su_max 0.001
_refine_ls_shift/su_mean 0.001
_refine_ls_structure_factor_coef Fsqd
_refine_ls_weighting_details 'calc w=1/[\s^2^(Fo^2^)+(0.0494P)^2^+0.2600P] where P=(Fo^2^+2Fc^2^)/3'
_refine_ls_weighting_scheme calc
_refine_ls_wR_factor_gt 0.0794
_refine_ls_wR_factor_ref 0.0796
_reflns_number_gt 1523
_reflns_number_total 1539
_reflns_threshold_expression I>2\s(I)
_cod_data_source_file xu5288.cif
_cod_data_source_block I
_cod_database_code 2231742
_cod_database_fobs_code 2231742

loop_
_symmetry_equiv_pos_as_xyz
'x, y, z'
'-x, -y, -z'

loop_
_atom_site_type_symbol
_atom_site_label
_atom_site_fract_x
_atom_site_fract_y
_atom_site_fract_z
_atom_site_U_iso_or_equiv
_atom_site_adp_type
_atom_site_calc_flag
_atom_site_refinement_flags
_atom_site_occupancy
_atom_site_symmetry_multiplicity
S S1 1.29210(5) 0.13257(5) 0.50269(4) 0.01037(14) Uani d . 1 1
O O1 0.59921(15) 0.34439(15) 0.67118(13) 0.0136(2) Uani d . 1 1
N N1 0.97795(18) 0.13725(17) 0.73210(15) 0.0114(3) Uani d . 1 1
N N2 0.74300(18) 0.42456(18) 0.39677(15) 0.0112(3) Uani d . 1 1
H H2 0.636(3) 0.490(3) 0.371(3) 0.027(5) Uiso d . 1 1
N N3 0.88967(18) 0.43408(18) 0.25907(15) 0.0121(3) Uani d . 1 1
C C1 1.2623(2) -0.0391(2) 0.84407(19) 0.0157(3) Uani d . 1 1
H H1A 1.1669 -0.0660 0.9512 0.024 Uiso calc R 1 1
H H1B 1.3732 0.0410 0.8415 0.024 Uiso calc R 1 1
H H1C 1.3131 -0.1663 0.8277 0.024 Uiso calc R 1 1
C C2 1.1611(2) 0.0736(2) 0.70979(18) 0.0118(3) Uani d . 1 1
C C3 0.9338(2) 0.2388(2) 0.58191(17) 0.0103(3) Uani d . 1 1
C C4 0.7459(2) 0.3356(2) 0.56003(18) 0.0107(3) Uani d . 1 1
C C5 1.0839(2) 0.2502(2) 0.44375(18) 0.0101(3) Uani d . 1 1
C C6 1.0596(2) 0.3495(2) 0.27985(18) 0.0111(3) Uani d . 1 1
C C7 1.2245(2) 0.3608(2) 0.13145(18) 0.0167(3) Uani d . 1 1
H H7A 1.1756 0.4244 0.0312 0.025 Uiso calc R 1 1
H H7B 1.2713 0.2252 0.1345 0.025 Uiso calc R 1 1
H H7C 1.3346 0.4401 0.1314 0.025 Uiso calc R 1 1

loop_
_atom_site_aniso_label
_atom_site_aniso_U_11
_atom_site_aniso_U_22
_atom_site_aniso_U_33
_atom_site_aniso_U_12
_atom_site_aniso_U_13
_atom_site_aniso_U_23
S1 0.0081(2) 0.0092(2) 0.0123(2) 0.00189(13) -0.00196(13) -0.00205(14)
O1 0.0089(5) 0.0137(5) 0.0156(5) 0.0007(4) 0.0001(4) -0.0034(4)
N1 0.0113(6) 0.0082(6) 0.0136(6) -0.0004(4) -0.0028(5) -0.0019(5)
N2 0.0081(6) 0.0104(6) 0.0140(6) 0.0020(5) -0.0022(5) -0.0032(5)
N3 0.0120(6) 0.0103(6) 0.0130(6) 0.0000(5) -0.0018(5) -0.0029(5)
C1 0.0147(7) 0.0150(7) 0.0155(7) 0.0025(6) -0.0051(6) -0.0015(6)
C2 0.0124(7) 0.0076(6) 0.0142(7) -0.0016(5) -0.0020(5) -0.0021(5)
C3 0.0103(7) 0.0057(6) 0.0137(7) -0.0016(5) -0.0019(5) -0.0016(5)
C4 0.0103(7) 0.0057(6) 0.0157(7) -0.0021(5) -0.0030(5) -0.0025(5)
C5 0.0095(6) 0.0060(6) 0.0151(7) 0.0002(5) -0.0034(5) -0.0034(5)
C6 0.0122(7) 0.0078(6) 0.0127(7) -0.0011(5) -0.0026(5) -0.0022(5)
C7 0.0151(7) 0.0191(8) 0.0127(7) 0.0022(6) -0.0017(6) -0.0022(6)

loop_
_atom_type_symbol
_atom_type_description
_atom_type_scat_dispersion_real
_atom_type_scat_dispersion_imag
_atom_type_scat_source
C C 0.0181 0.0091 'International Tables Vol C Tables 4.2.6.8 and 6.1.1.4'
H H 0.0000 0.0000 'International Tables Vol C Tables 4.2.6.8 and 6.1.1.4'
N N 0.0311 0.0180 'International Tables Vol C Tables 4.2.6.8 and 6.1.1.4'
O O 0.0492 0.0322 'International Tables Vol C Tables 4.2.6.8 and 6.1.1.4'
S S 0.3331 0.5567 'International Tables Vol C Tables 4.2.6.8 and 6.1.1.4'

loop_
_geom_angle_atom_site_label_1
_geom_angle_atom_site_label_2
_geom_angle_atom_site_label_3
_geom_angle
C5 S1 C2 89.25(7)
C2 N1 C3 110.07(12)
N3 N2 C4 129.17(12)
N3 N2 H2 111.4(14)
C4 N2 H2 119.3(14)
C6 N3 N2 117.76(12)
C2 C1 H1A 109.5
C2 C1 H1B 109.5
H1A C1 H1B 109.5
C2 C1 H1C 109.5
H1A C1 H1C 109.5
H1B C1 H1C 109.5
N1 C2 C1 125.25(13)
N1 C2 S1 114.91(11)
C1 C2 S1 119.83(11)
C5 C3 N1 116.28(12)
C5 C3 C4 118.56(13)
N1 C3 C4 125.15(13)
O1 C4 N2 120.86(13)
O1 C4 C3 126.43(13)
N2 C4 C3 112.70(12)
C3 C5 C6 122.57(13)
C3 C5 S1 109.49(11)
C6 C5 S1 127.94(11)
N3 C6 C5 119.21(13)
N3 C6 C7 119.01(13)
C5 C6 C7 121.77(13)
C6 C7 H7A 109.5
C6 C7 H7B 109.5
H7A C7 H7B 109.5
C6 C7 H7C 109.5
H7A C7 H7C 109.5
H7B C7 H7C 109.5

loop_
_geom_bond_atom_site_label_1
_geom_bond_atom_site_label_2
_geom_bond_distance
S1 C5 1.7141(14)
S1 C2 1.7546(15)
O1 C4 1.2404(18)
N1 C2 1.3025(19)
N1 C3 1.3797(18)
N2 N3 1.3647(17)
N2 C4 1.3736(19)
N2 H2 0.88(2)
N3 C6 1.3037(19)
C1 C2 1.493(2)
C1 H1A 0.9800
C1 H1B 0.9800
C1 H1C 0.9800
C3 C5 1.378(2)
C3 C4 1.4480(19)
C5 C6 1.430(2)
C6 C7 1.4953(19)
C7 H7A 0.9800
C7 H7B 0.9800
C7 H7C 0.9800

loop_
_geom_hbond_atom_site_label_D
_geom_hbond_atom_site_label_H
_geom_hbond_atom_site_label_A
_geom_hbond_site_symmetry_A
_geom_hbond_distance_DH
_geom_hbond_distance_HA
_geom_hbond_distance_DA
_geom_hbond_angle_DHA
_geom_hbond_publ_flag
N2 H2 O1 2_666 0.88(2) 1.97(2) 2.845(2) 173(2) yes

loop_
_geom_torsion_atom_site_label_1
_geom_torsion_atom_site_label_2
_geom_torsion_atom_site_label_3
_geom_torsion_atom_site_label_4
_geom_torsion
C4 N2 N3 C6 -0.4(2)
C3 N1 C2 C1 178.83(13)
C3 N1 C2 S1 -0.33(15)
C5 S1 C2 N1 -0.18(11)
C5 S1 C2 C1 -179.39(12)
C2 N1 C3 C5 0.86(17)
C2 N1 C3 C4 -177.85(12)
N3 N2 C4 O1 178.56(12)
N3 N2 C4 C3 -0.7(2)
C5 C3 C4 O1 -177.59(13)
N1 C3 C4 O1 1.1(2)
C5 C3 C4 N2 1.63(18)
N1 C3 C4 N2 -179.69(12)
N1 C3 C5 C6 179.58(12)
C4 C3 C5 C6 -1.6(2)
N1 C3 C5 S1 -0.99(16)
C4 C3 C5 S1 177.81(10)
C2 S1 C5 C3 0.63(10)
C2 S1 C5 C6 -179.99(13)
N2 N3 C6 C5 0.55(19)
N2 N3 C6 C7 -178.84(12)
C3 C5 C6 N3 0.5(2)
S1 C5 C6 N3 -178.85(10)
C3 C5 C6 C7 179.84(13)
S1 C5 C6 C7 0.5(2)

loop_
_cod_related_entry_id
_cod_related_entry_database
_cod_related_entry_code
1 ChemSpider 2687074
